data_4331196
loop_
_publ_author_name
'D\'esir\'ee C. Sauer'
'Hubert Wadepohl'
'Lutz H. Gade'

_publ_section_title
;
 Cobalt Alkyl Complexes of a New Family of Chiral
 1,3-Bis(2-pyridylimino)isoindolates and Their Application in Asymmetric
 Hydrosilylation
;
_journal_name_full 'Inorganic Chemistry'
_journal_page_first 12948
_journal_page_last 12958
_journal_paper_doi 10.1021/ic3020749
_journal_volume 51
_journal_year 2012
_chemical_absolute_configuration syn
_chemical_formula_sum 'C30 H33 N5 O2'
_chemical_formula_weight 495.61
_space_group_IT_number 5
_symmetry_cell_setting monoclinic
_symmetry_Int_Tables_number 5
_symmetry_space_group_name_Hall 'I 2y'
_symmetry_space_group_name_H-M 'I 1 2 1'
_atom_sites_solution_hydrogens mixed
_atom_sites_solution_primary iterative
_atom_sites_solution_secondary difmap
_audit_block_code ga_ds44
_audit_creation_method SHELXL-97
_audit_update_record 'Tue Sep 18 12:03:39 CEST 2012'
_cell_angle_alpha 90.00
_cell_angle_beta 93.210(12)
_cell_angle_gamma 90.00
_cell_formula_units_Z 4
_cell_length_a 13.362(6)
_cell_length_b 12.353(6)
_cell_length_c 15.330(8)
_cell_measurement_reflns_used 8121
_cell_measurement_temperature 100(2)
_cell_measurement_theta_max 31.48
_cell_measurement_theta_min 2.25
_cell_volume 2526(2)
_computing_cell_refinement
;
SAINT 8.x (Bruker AXS, 1997-2011). Includes estimated systematic errors
 of the unit cell constants from Monte Carlo simulations.
;
_computing_data_collection 'SMART-5.631 (Bruker AXS, 2003)'
_computing_data_reduction 'SAINT 8.x (Bruker AXS, 1997-2011)'
_computing_publication_material 'encifer 1.4 (CCDC, 2011)'
_computing_structure_refinement 'SHELXL-97 (Sheldrick, 2008)'
_computing_structure_solution 'SUPERFLIP (Palatinus, 2007-2009)'
_diffrn_ambient_environment 'perfluoro polyether oil'
_diffrn_ambient_temperature 100(2)
_diffrn_detector 'CCD plate'
_diffrn_detector_area_resol_mean 8.19
_diffrn_detector_type CCD-PXL-KAF2
_diffrn_measured_fraction_theta_full 1.000
_diffrn_measured_fraction_theta_max 0.954
_diffrn_measurement_device 'three-circle diffractometer'
_diffrn_measurement_device_type 'Bruker AXS Smart 1000'
_diffrn_measurement_method '\f- and \w-scans'
_diffrn_measurement_specimen_support 'polyimid foil'
_diffrn_radiation_monochromator graphite
_diffrn_radiation_probe x-ray
_diffrn_radiation_type MoK\a
_diffrn_radiation_wavelength 0.71073
_diffrn_reflns_av_R_equivalents 0.0420
_diffrn_reflns_av_sigmaI/netI 0.0282
_diffrn_reflns_limit_h_max 19
_diffrn_reflns_limit_h_min -19
_diffrn_reflns_limit_k_max 18
_diffrn_reflns_limit_k_min -18
_diffrn_reflns_limit_l_max 22
_diffrn_reflns_limit_l_min -22
_diffrn_reflns_number 31824
_diffrn_reflns_theta_full 27.50
_diffrn_reflns_theta_max 32.18
_diffrn_reflns_theta_min 2.08
_diffrn_source 'fine-focus sealed tube (Mo)'
_exptl_absorpt_coefficient_mu 0.084
_exptl_absorpt_correction_T_max 0.8623
_exptl_absorpt_correction_T_min 0.8037
_exptl_absorpt_correction_type multi-scan
_exptl_absorpt_process_details
;
multi-scan from symmetry-related measurements (Blessing 1995)
SADABS (Sheldrick & Bruker AXS, 2004-2008)
;
_exptl_crystal_colour red
_exptl_crystal_density_diffrn 1.303
_exptl_crystal_description irregular
_exptl_crystal_F_000 1056
_exptl_crystal_size_max 0.27
_exptl_crystal_size_mid 0.16
_exptl_crystal_size_min 0.14
_refine_diff_density_max 0.669
_refine_diff_density_min -0.290
_refine_diff_density_rms 0.065
_refine_ls_abs_structure_details 'Flack H D (1983), Acta Cryst. A39, 876-881'
_refine_ls_extinction_method none
_refine_ls_goodness_of_fit_ref 1.033
_refine_ls_hydrogen_treatment mixed
_refine_ls_matrix_type full
_refine_ls_number_parameters 341
_refine_ls_number_reflns 4422
_refine_ls_number_restraints 2
_refine_ls_restrained_S_all 1.033
_refine_ls_R_factor_all 0.0518
_refine_ls_R_factor_gt 0.0444
_refine_ls_shift/su_max 0.000
_refine_ls_shift/su_mean 0.000
_refine_ls_structure_factor_coef Fsqd
_refine_ls_weighting_details 'calc w=1/[\s^2^(Fo^2^)+(0.0771P)^2^+0.7897P] where P=(Fo^2^+2Fc^2^)/3'
_refine_ls_weighting_scheme calc
_refine_ls_wR_factor_gt 0.1117
_refine_ls_wR_factor_ref 0.1183
_reflns_number_gt 3953
_reflns_number_total 4422
_reflns_threshold_expression >2sigma(I)
_cod_data_source_file ic3020749_si_002_04.cif
_cod_data_source_block RR-9
_cod_original_sg_symbol_H-M 'I 2'
_cod_database_code 4331196
_audit_block_refno 1301
_audit_block_usercomment des482

loop_
_symmetry_equiv_pos_as_xyz
'x, y, z'
'-x, y, -z'
'x+1/2, y+1/2, z+1/2'
'-x+1/2, y+1/2, -z+1/2'

loop_
_atom_site_label
_atom_site_type_symbol
_atom_site_fract_x
_atom_site_fract_y
_atom_site_fract_z
_atom_site_U_iso_or_equiv
_atom_site_adp_type
_atom_site_occupancy
_atom_site_symmetry_multiplicity
_atom_site_calc_flag
_atom_site_refinement_flags
O1 O 0.17482(9) 1.05201(10) 0.49706(8) 0.0174(2) Uani 1 1 d .
N1 N 0.0000 0.65500(16) 0.5000 0.0136(4) Uani 1 2 d SD
H1 H 0.0000 0.730(2) 0.5000 0.016 Uiso 1 2 d SD
N2 N 0.16527(11) 0.61301(12) 0.57128(10) 0.0144(3) Uani 1 1 d .
N3 N 0.15029(11) 0.80724(12) 0.57144(9) 0.0143(3) Uani 1 1 d .
C1 C 0.07984(12) 0.59150(14) 0.53297(10) 0.0122(3) Uani 1 1 d .
C2 C 0.04856(12) 0.47845(13) 0.51894(10) 0.0123(3) Uani 1 1 d .
C3 C 0.09931(13) 0.38245(14) 0.53800(11) 0.0157(3) Uani 1 1 d .
H3 H 0.1658 0.3826 0.5634 0.019 Uiso 1 1 calc R
C4 C 0.04904(14) 0.28587(13) 0.51842(12) 0.0185(3) Uani 1 1 d .
H4 H 0.0820 0.2189 0.5303 0.022 Uiso 1 1 calc R
C5 C 0.20189(12) 0.71609(13) 0.59181(11) 0.0132(3) Uani 1 1 d .
C6 C 0.29601(12) 0.71631(14) 0.63740(10) 0.0138(3) Uani 1 1 d .
H6 H 0.3302 0.6497 0.6477 0.017 Uiso 1 1 calc R
C7 C 0.34003(12) 0.81185(14) 0.66774(10) 0.0140(3) Uani 1 1 d .
C8 C 0.28646(12) 0.90663(14) 0.64760(10) 0.0139(3) Uani 1 1 d .
C9 C 0.19532(12) 0.89937(13) 0.59900(10) 0.0134(3) Uani 1 1 d .
C10 C 0.31006(13) 1.02183(15) 0.67289(11) 0.0176(3) Uani 1 1 d .
H10A H 0.3647 1.0512 0.6389 0.021 Uiso 1 1 calc R
H10B H 0.3294 1.0278 0.7360 0.021 Uiso 1 1 calc R
C11 C 0.21013(14) 1.08084(15) 0.65009(12) 0.0205(3) Uani 1 1 d .
H11A H 0.1711 1.0885 0.7028 0.025 Uiso 1 1 calc R
H11B H 0.2228 1.1539 0.6265 0.025 Uiso 1 1 calc R
C12 C 0.15271(13) 1.01112(13) 0.58123(11) 0.0162(3) Uani 1 1 d .
H12 H 0.0790 1.0128 0.5894 0.019 Uiso 1 1 calc R
C13 C 0.43830(13) 0.81252(17) 0.72020(11) 0.0191(3) Uani 1 1 d .
H13A H 0.4271 0.8325 0.7807 0.029 Uiso 1 1 calc R
H13B H 0.4834 0.8652 0.6952 0.029 Uiso 1 1 calc R
H13C H 0.4685 0.7403 0.7189 0.029 Uiso 1 1 calc R
C14 C 0.13799(12) 0.98518(15) 0.42570(11) 0.0176(3) Uani 1 1 d .
H14A H 0.0731 0.9522 0.4393 0.021 Uiso 1 1 calc R
H14B H 0.1862 0.9263 0.4156 0.021 Uiso 1 1 calc R
C15 C 0.12464(15) 1.05549(18) 0.34530(13) 0.0250(4) Uani 1 1 d .
H15A H 0.0993 1.0114 0.2957 0.038 Uiso 1 1 calc R
H15B H 0.1893 1.0873 0.3322 0.038 Uiso 1 1 calc R
H15C H 0.0767 1.1134 0.3559 0.038 Uiso 1 1 calc R
O2 O 0.44238(9) 0.37658(12) 0.33670(9) 0.0213(3) Uani 1 1 d .
N51 N 0.5000 0.74991(16) 0.5000 0.0124(3) Uani 1 2 d SD
H51 H 0.5000 0.676(2) 0.5000 0.015 Uiso 1 2 d SD
N52 N 0.34254(10) 0.79123(11) 0.41591(9) 0.0133(3) Uani 1 1 d .
N53 N 0.36147(11) 0.59738(12) 0.41382(9) 0.0141(3) Uani 1 1 d .
C51 C 0.42449(12) 0.81406(13) 0.45999(10) 0.0119(3) Uani 1 1 d .
C52 C 0.45439(11) 0.92714(13) 0.47579(10) 0.0119(3) Uani 1 1 d .
C53 C 0.40717(12) 1.02295(14) 0.45061(11) 0.0149(3) Uani 1 1 d .
H53 H 0.3449 1.0228 0.4175 0.018 Uiso 1 1 calc R
C54 C 0.45419(13) 1.11934(14) 0.47555(12) 0.0184(4) Uani 1 1 d .
H54 H 0.4236 1.1863 0.4591 0.022 Uiso 1 1 calc R
C55 C 0.30750(12) 0.68780(13) 0.39521(10) 0.0124(3) Uani 1 1 d .
C56 C 0.21162(12) 0.68585(14) 0.35220(11) 0.0139(3) Uani 1 1 d .
H56 H 0.1770 0.7520 0.3409 0.017 Uiso 1 1 calc R
C57 C 0.16683(12) 0.58913(14) 0.32611(10) 0.0133(3) Uani 1 1 d .
C58 C 0.22310(12) 0.49546(14) 0.34440(10) 0.0136(3) Uani 1 1 d .
C59 C 0.31737(12) 0.50443(13) 0.38693(10) 0.0136(3) Uani 1 1 d .
C60 C 0.19779(13) 0.37946(14) 0.32321(12) 0.0174(3) Uani 1 1 d .
H60A H 0.1996 0.3656 0.2597 0.021 Uiso 1 1 calc R
H60B H 0.1306 0.3603 0.3425 0.021 Uiso 1 1 calc R
C61 C 0.28036(13) 0.31526(14) 0.37476(12) 0.0181(3) Uani 1 1 d .
H61A H 0.2542 0.2851 0.4288 0.022 Uiso 1 1 calc R
H61B H 0.3041 0.2547 0.3390 0.022 Uiso 1 1 calc R
C62 C 0.36642(13) 0.39452(14) 0.39718(11) 0.0164(3) Uani 1 1 d .
H62 H 0.3938 0.3835 0.4586 0.020 Uiso 1 1 calc R
C63 C 0.06420(12) 0.58559(16) 0.28080(12) 0.0185(3) Uani 1 1 d .
H63A H 0.0683 0.5522 0.2231 0.028 Uiso 1 1 calc R
H63B H 0.0380 0.6594 0.2740 0.028 Uiso 1 1 calc R
H63C H 0.0193 0.5429 0.3157 0.028 Uiso 1 1 calc R
C64 C 0.53128(13) 0.43958(17) 0.35263(14) 0.0243(4) Uani 1 1 d .
H64A H 0.5394 0.4590 0.4153 0.029 Uiso 1 1 calc R
H64B H 0.5268 0.5072 0.3180 0.029 Uiso 1 1 calc R
C65 C 0.61931(16) 0.3733(3) 0.32669(18) 0.0387(5) Uani 1 1 d .
H65A H 0.6093 0.3520 0.2652 0.058 Uiso 1 1 calc R
H65B H 0.6252 0.3083 0.3633 0.058 Uiso 1 1 calc R
H65C H 0.6807 0.4163 0.3346 0.058 Uiso 1 1 calc R

loop_
_atom_site_aniso_label
_atom_site_aniso_U_11
_atom_site_aniso_U_22
_atom_site_aniso_U_33
_atom_site_aniso_U_23
_atom_site_aniso_U_13
_atom_site_aniso_U_12
O1 0.0205(6) 0.0130(5) 0.0183(6) -0.0013(4) -0.0034(4) 0.0001(4)
N1 0.0138(9) 0.0095(8) 0.0171(9) 0.000 -0.0024(7) 0.000
N2 0.0148(6) 0.0124(6) 0.0158(6) -0.0001(5) -0.0008(5) -0.0021(5)
N3 0.0145(6) 0.0124(6) 0.0158(6) -0.0007(5) -0.0006(5) -0.0006(5)
C1 0.0132(7) 0.0106(7) 0.0126(6) -0.0001(5) -0.0005(5) -0.0004(5)
C2 0.0139(7) 0.0096(7) 0.0134(7) 0.0003(5) -0.0005(5) 0.0015(5)
C3 0.0171(7) 0.0114(7) 0.0184(7) 0.0000(6) -0.0016(6) 0.0013(6)
C4 0.0226(9) 0.0097(7) 0.0229(8) 0.0008(6) -0.0018(7) 0.0021(6)
C5 0.0132(7) 0.0125(7) 0.0137(6) 0.0003(6) -0.0008(5) -0.0018(6)
C6 0.0137(7) 0.0131(7) 0.0143(7) 0.0016(6) -0.0017(5) -0.0011(6)
C7 0.0127(7) 0.0157(7) 0.0133(6) 0.0014(6) -0.0009(5) -0.0017(6)
C8 0.0146(7) 0.0130(7) 0.0138(7) -0.0013(6) -0.0011(5) -0.0018(5)
C9 0.0139(7) 0.0120(7) 0.0142(7) -0.0007(6) -0.0010(5) -0.0005(5)
C10 0.0188(7) 0.0148(8) 0.0186(7) -0.0031(6) -0.0038(6) -0.0035(6)
C11 0.0238(8) 0.0157(8) 0.0213(8) -0.0064(6) -0.0042(6) 0.0009(6)
C12 0.0165(7) 0.0128(7) 0.0190(7) -0.0018(6) -0.0016(6) 0.0017(6)
C13 0.0159(7) 0.0220(8) 0.0187(7) 0.0006(7) -0.0051(6) -0.0024(7)
C14 0.0156(7) 0.0168(7) 0.0201(8) -0.0036(6) -0.0027(6) 0.0016(6)
C15 0.0247(9) 0.0302(10) 0.0198(8) 0.0007(7) -0.0016(7) -0.0005(7)
O2 0.0166(6) 0.0185(6) 0.0289(7) -0.0032(5) 0.0017(5) 0.0009(5)
N51 0.0121(8) 0.0084(8) 0.0164(8) 0.000 -0.0018(6) 0.000
N52 0.0122(6) 0.0103(6) 0.0170(6) -0.0013(5) -0.0015(5) -0.0017(5)
N53 0.0148(6) 0.0113(6) 0.0160(6) -0.0007(5) -0.0012(5) -0.0002(5)
C51 0.0118(6) 0.0096(6) 0.0142(6) 0.0005(6) -0.0004(5) 0.0005(5)
C52 0.0126(7) 0.0101(7) 0.0128(7) -0.0004(5) -0.0005(6) -0.0017(5)
C53 0.0137(7) 0.0131(7) 0.0175(7) 0.0010(6) -0.0025(6) 0.0001(6)
C54 0.0197(8) 0.0116(8) 0.0234(9) 0.0011(6) -0.0035(7) 0.0031(6)
C55 0.0126(7) 0.0109(7) 0.0136(7) -0.0007(5) -0.0008(5) -0.0014(5)
C56 0.0131(7) 0.0128(7) 0.0156(7) -0.0002(6) -0.0016(5) 0.0001(5)
C57 0.0123(6) 0.0148(7) 0.0127(7) -0.0006(6) -0.0017(5) -0.0008(6)
C58 0.0149(7) 0.0124(7) 0.0133(7) -0.0004(6) -0.0004(5) -0.0012(6)
C59 0.0149(7) 0.0115(7) 0.0142(6) -0.0007(5) -0.0011(5) -0.0008(6)
C60 0.0180(7) 0.0122(7) 0.0215(8) -0.0018(6) -0.0039(6) -0.0023(6)
C61 0.0196(8) 0.0103(7) 0.0240(8) -0.0005(6) -0.0014(6) -0.0021(6)
C62 0.0176(7) 0.0115(7) 0.0198(7) 0.0008(6) -0.0032(6) 0.0006(6)
C63 0.0134(7) 0.0206(9) 0.0210(8) -0.0019(7) -0.0046(6) -0.0010(6)
C64 0.0166(8) 0.0263(9) 0.0294(9) 0.0062(8) -0.0039(7) -0.0004(7)
C65 0.0214(10) 0.0493(15) 0.0461(13) 0.0001(12) 0.0089(9) 0.0039(10)

loop_
_atom_type_symbol
_atom_type_description
_atom_type_scat_dispersion_real
_atom_type_scat_dispersion_imag
_atom_type_scat_source
C C 0.0033 0.0000 'International Tables Vol C Tables 4.2.6.8 and 6.1.1.4'
H H 0.0000 0.0000 'International Tables Vol C Tables 4.2.6.8 and 6.1.1.4'
N N 0.0061 0.0000 'International Tables Vol C Tables 4.2.6.8 and 6.1.1.4'
O O 0.0106 0.0000 'International Tables Vol C Tables 4.2.6.8 and 6.1.1.4'

loop_
_geom_angle_atom_site_label_1
_geom_angle_atom_site_label_2
_geom_angle_atom_site_label_3
_geom_angle
_geom_angle_site_symmetry_1
_geom_angle_site_symmetry_3
C12 O1 C14 113.88(13) . .
C1 N1 C1 111.6(2) 2_556 .
C1 N1 H1 124.19(10) 2_556 .
C1 N1 H1 124.19(10) . .
C1 N2 C5 125.81(15) . .
C9 N3 C5 114.85(13) . .
N2 C1 N1 133.82(17) . .
N2 C1 C2 120.16(15) . .
N1 C1 C2 105.99(14) . .
C3 C2 C2 121.37(10) . 2_556
C3 C2 C1 130.45(15) . .
C2 C2 C1 108.17(8) 2_556 .
C2 C3 C4 117.50(15) . .
C2 C3 H3 121.2 . .
C4 C3 H3 121.2 . .
C3 C4 C4 121.12(10) . 2_556
C3 C4 H4 119.4 . .
C4 C4 H4 119.4 2_556 .
N3 C5 N2 122.85(14) . .
N3 C5 C6 123.09(15) . .
N2 C5 C6 114.04(15) . .
C7 C6 C5 121.31(16) . .
C7 C6 H6 119.3 . .
C5 C6 H6 119.3 . .
C6 C7 C8 115.87(14) . .
C6 C7 C13 121.74(16) . .
C8 C7 C13 122.38(16) . .
C9 C8 C7 119.03(15) . .
C9 C8 C10 111.28(15) . .
C7 C8 C10 129.67(15) . .
N3 C9 C8 125.76(15) . .
N3 C9 C12 123.98(14) . .
C8 C9 C12 110.26(14) . .
C8 C10 C11 102.84(13) . .
C8 C10 H10A 111.2 . .
C11 C10 H10A 111.2 . .
C8 C10 H10B 111.2 . .
C11 C10 H10B 111.2 . .
H10A C10 H10B 109.1 . .
C12 C11 C10 106.47(14) . .
C12 C11 H11A 110.4 . .
C10 C11 H11A 110.4 . .
C12 C11 H11B 110.4 . .
C10 C11 H11B 110.4 . .
H11A C11 H11B 108.6 . .
O1 C12 C9 112.94(14) . .
O1 C12 C11 107.56(15) . .
C9 C12 C11 102.70(13) . .
O1 C12 H12 111.1 . .
C9 C12 H12 111.1 . .
C11 C12 H12 111.1 . .
C7 C13 H13A 109.5 . .
C7 C13 H13B 109.5 . .
H13A C13 H13B 109.5 . .
C7 C13 H13C 109.5 . .
H13A C13 H13C 109.5 . .
H13B C13 H13C 109.5 . .
O1 C14 C15 108.13(15) . .
O1 C14 H14A 110.1 . .
C15 C14 H14A 110.1 . .
O1 C14 H14B 110.1 . .
C15 C14 H14B 110.1 . .
H14A C14 H14B 108.4 . .
C14 C15 H15A 109.5 . .
C14 C15 H15B 109.5 . .
H15A C15 H15B 109.5 . .
C14 C15 H15C 109.5 . .
H15A C15 H15C 109.5 . .
H15B C15 H15C 109.5 . .
C64 O2 C62 114.72(15) . .
C51 N51 C51 110.9(2) . 2_656
C51 N51 H51 124.54(10) . .
C51 N51 H51 124.54(10) 2_656 .
C51 N52 C55 125.96(15) . .
C59 N53 C55 114.93(13) . .
N52 C51 N51 132.78(16) . .
N52 C51 C52 120.74(14) . .
N51 C51 C52 106.48(14) . .
C53 C52 C52 121.35(9) . 2_656
C53 C52 C51 130.59(14) . .
C52 C52 C51 108.06(8) 2_656 .
C52 C53 C54 117.59(15) . .
C52 C53 H53 121.2 . .
C54 C53 H53 121.2 . .
C53 C54 C54 121.06(10) . 2_656
C53 C54 H54 119.5 . .
C54 C54 H54 119.5 2_656 .
N53 C55 N52 122.83(14) . .
N53 C55 C56 123.07(15) . .
N52 C55 C56 114.10(14) . .
C57 C56 C55 121.14(15) . .
C57 C56 H56 119.4 . .
C55 C56 H56 119.4 . .
C56 C57 C58 115.89(14) . .
C56 C57 C63 121.80(15) . .
C58 C57 C63 122.31(15) . .
C59 C58 C57 119.38(15) . .
C59 C58 C60 111.36(15) . .
C57 C58 C60 129.25(15) . .
N53 C59 C58 125.58(15) . .
N53 C59 C62 123.70(14) . .
C58 C59 C62 110.69(14) . .
C58 C60 C61 103.52(13) . .
C58 C60 H60A 111.1 . .
C61 C60 H60A 111.1 . .
C58 C60 H60B 111.1 . .
C61 C60 H60B 111.1 . .
H60A C60 H60B 109.0 . .
C62 C61 C60 107.01(14) . .
C62 C61 H61A 110.3 . .
C60 C61 H61A 110.3 . .
C62 C61 H61B 110.3 . .
C60 C61 H61B 110.3 . .
H61A C61 H61B 108.6 . .
O2 C62 C59 113.02(14) . .
O2 C62 C61 107.83(14) . .
C59 C62 C61 103.57(14) . .
O2 C62 H62 110.7 . .
C59 C62 H62 110.7 . .
C61 C62 H62 110.7 . .
C57 C63 H63A 109.5 . .
C57 C63 H63B 109.5 . .
H63A C63 H63B 109.5 . .
C57 C63 H63C 109.5 . .
H63A C63 H63C 109.5 . .
H63B C63 H63C 109.5 . .
O2 C64 C65 108.24(18) . .
O2 C64 H64A 110.1 . .
C65 C64 H64A 110.1 . .
O2 C64 H64B 110.1 . .
C65 C64 H64B 110.1 . .
H64A C64 H64B 108.4 . .
C64 C65 H65A 109.5 . .
C64 C65 H65B 109.5 . .
H65A C65 H65B 109.5 . .
C64 C65 H65C 109.5 . .
H65A C65 H65C 109.5 . .
H65B C65 H65C 109.5 . .

loop_
_geom_bond_atom_site_label_1
_geom_bond_atom_site_label_2
_geom_bond_distance
_geom_bond_site_symmetry_2
O1 C12 1.432(2) .
O1 C14 1.435(2) .
N1 C1 1.396(2) 2_556
N1 C1 1.396(2) .
N1 H1 0.92(3) .
N2 C1 1.282(2) .
N2 C5 1.394(2) .
N3 C9 1.344(2) .
N3 C5 1.348(2) .
C1 C2 1.470(2) .
C2 C3 1.389(2) .
C2 C2 1.392(3) 2_556
C3 C4 1.394(2) .
C3 H3 0.9500 .
C4 C4 1.398(4) 2_556
C4 H4 0.9500 .
C5 C6 1.404(2) .
C6 C7 1.387(2) .
C6 H6 0.9500 .
C7 C8 1.398(2) .
C7 C13 1.501(2) .
C8 C9 1.394(2) .
C8 C10 1.504(2) .
C9 C12 1.512(2) .
C10 C11 1.544(3) .
C10 H10A 0.9900 .
C10 H10B 0.9900 .
C11 C12 1.534(2) .
C11 H11A 0.9900 .
C11 H11B 0.9900 .
C12 H12 1.0000 .
C13 H13A 0.9800 .
C13 H13B 0.9800 .
C13 H13C 0.9800 .
C14 C15 1.510(3) .
C14 H14A 0.9900 .
C14 H14B 0.9900 .
C15 H15A 0.9800 .
C15 H15B 0.9800 .
C15 H15C 0.9800 .
O2 C64 1.430(2) .
O2 C62 1.430(2) .
N51 C51 1.3975(19) .
N51 C51 1.397(2) 2_656
N51 H51 0.92(2) .
N52 C51 1.285(2) .
N52 C55 1.391(2) .
N53 C59 1.345(2) .
N53 C55 1.351(2) .
C51 C52 1.469(2) .
C52 C53 1.386(2) .
C52 C52 1.391(3) 2_656
C53 C54 1.390(2) .
C53 H53 0.9500 .
C54 C54 1.399(4) 2_656
C54 H54 0.9500 .
C55 C56 1.408(2) .
C56 C57 1.385(2) .
C56 H56 0.9500 .
C57 C58 1.400(2) .
C57 C63 1.503(2) .
C58 C59 1.390(2) .
C58 C60 1.504(3) .
C59 C62 1.512(2) .
C60 C61 1.541(2) .
C60 H60A 0.9900 .
C60 H60B 0.9900 .
C61 C62 1.535(2) .
C61 H61A 0.9900 .
C61 H61B 0.9900 .
C62 H62 1.0000 .
C63 H63A 0.9800 .
C63 H63B 0.9800 .
C63 H63C 0.9800 .
C64 C65 1.505(3) .
C64 H64A 0.9900 .
C64 H64B 0.9900 .
C65 H65A 0.9800 .
C65 H65B 0.9800 .
C65 H65C 0.9800 .

loop_
_geom_torsion_atom_site_label_1
_geom_torsion_atom_site_label_2
_geom_torsion_atom_site_label_3
_geom_torsion_atom_site_label_4
_geom_torsion
_geom_torsion_site_symmetry_1
_geom_torsion_site_symmetry_4
C5 N2 C1 N1 0.6(3) . .
C5 N2 C1 C2 -177.10(15) . .
C1 N1 C1 N2 -177.3(2) 2_556 .
C1 N1 C1 C2 0.64(8) 2_556 .
N2 C1 C2 C3 -2.8(3) . .
N1 C1 C2 C3 178.89(16) . .
N2 C1 C2 C2 176.57(17) . 2_556
N1 C1 C2 C2 -1.7(2) . 2_556
C2 C2 C3 C4 -0.5(3) 2_556 .
C1 C2 C3 C4 178.79(17) . .
C2 C3 C4 C4 -0.5(3) . 2_556
C9 N3 C5 N2 177.68(15) . .
C9 N3 C5 C6 -0.7(2) . .
C1 N2 C5 N3 -1.3(3) . .
C1 N2 C5 C6 177.24(15) . .
N3 C5 C6 C7 2.8(3) . .
N2 C5 C6 C7 -175.74(15) . .
C5 C6 C7 C8 -2.0(2) . .
C5 C6 C7 C13 177.05(15) . .
C6 C7 C8 C9 -0.6(2) . .
C13 C7 C8 C9 -179.60(15) . .
C6 C7 C8 C10 177.38(17) . .
C13 C7 C8 C10 -1.6(3) . .
C5 N3 C9 C8 -2.1(2) . .
C5 N3 C9 C12 178.11(16) . .
C7 C8 C9 N3 2.8(2) . .
C10 C8 C9 N3 -175.52(16) . .
C7 C8 C9 C12 -177.38(14) . .
C10 C8 C9 C12 4.30(19) . .
C9 C8 C10 C11 11.76(19) . .
C7 C8 C10 C11 -166.33(17) . .
C8 C10 C11 C12 -22.92(18) . .
C14 O1 C12 C9 58.82(18) . .
C14 O1 C12 C11 171.41(13) . .
N3 C9 C12 O1 -83.14(19) . .
C8 C9 C12 O1 97.04(16) . .
N3 C9 C12 C11 161.32(16) . .
C8 C9 C12 C11 -18.50(18) . .
C10 C11 C12 O1 -94.12(16) . .
C10 C11 C12 C9 25.25(18) . .
C12 O1 C14 C15 155.63(14) . .
C55 N52 C51 N51 -0.8(3) . .
C55 N52 C51 C52 178.57(15) . .
C51 N51 C51 N52 179.5(2) 2_656 .
C51 N51 C51 C52 0.03(8) 2_656 .
N52 C51 C52 C53 0.4(3) . .
N51 C51 C52 C53 179.90(15) . .
N52 C51 C52 C52 -179.59(16) . 2_656
N51 C51 C52 C52 -0.1(2) . 2_656
C52 C52 C53 C54 -0.1(3) 2_656 .
C51 C52 C53 C54 179.98(17) . .
C52 C53 C54 C54 -0.1(3) . 2_656
C59 N53 C55 N52 -178.14(15) . .
C59 N53 C55 C56 1.0(2) . .
C51 N52 C55 N53 -5.6(2) . .
C51 N52 C55 C56 175.17(15) . .
N53 C55 C56 C57 -0.1(2) . .
N52 C55 C56 C57 179.08(14) . .
C55 C56 C57 C58 -0.6(2) . .
C55 C56 C57 C63 179.49(15) . .
C56 C57 C58 C59 0.5(2) . .
C63 C57 C58 C59 -179.66(15) . .
C56 C57 C58 C60 -178.41(16) . .
C63 C57 C58 C60 1.5(3) . .
C55 N53 C59 C58 -1.2(2) . .
C55 N53 C59 C62 177.03(15) . .
C57 C58 C59 N53 0.5(3) . .
C60 C58 C59 N53 179.54(15) . .
C57 C58 C59 C62 -177.92(14) . .
C60 C58 C59 C62 1.1(2) . .
C59 C58 C60 C61 10.98(19) . .
C57 C58 C60 C61 -170.09(16) . .
C58 C60 C61 C62 -18.55(18) . .
C64 O2 C62 C59 70.19(18) . .
C64 O2 C62 C61 -175.95(14) . .
N53 C59 C62 O2 -74.8(2) . .
C58 C59 C62 O2 103.63(16) . .
N53 C59 C62 C61 168.78(15) . .
C58 C59 C62 C61 -12.78(18) . .
C60 C61 C62 O2 -100.86(16) . .
C60 C61 C62 C59 19.16(17) . .
C62 O2 C64 C65 146.40(18) . .
